data_1507217
loop_
_publ_author_name
'Akutagawa, Tomoyuki'
'Uchimaru, Tadafumi'
'Sakai, Ken-ichi'
'Hasegawa, Tatsuo'
'Nakamura, Takayoshi'

_publ_section_title
;
 Bidentated Hydrogen Bond from
 [O&#x2212;H&#x00B7;&#x00B7;&#x00B7;N&#x2212;N&#x00B7;&#x00B7;&#x00B7;H&#x2212;O]
 to
 [O-&#x00B7;&#x00B7;&#x00B7;+H&#x2212;N&#x2212;N&#x2212;H+&#x00B7;&#x00B7;&#x00B7;-O]
 Structures in Solids
;
_journal_issue 26
_journal_name_full 'The Journal of Physical Chemistry B'
_journal_page_first 6248
_journal_paper_doi 10.1021/jp027219f
_journal_volume 107
_journal_year 2003
_chemical_formula_moiety 'C22 H16 N6 O10 '
_chemical_formula_sum 'C22 H16 N6 O10'
_chemical_formula_weight 524.40
_space_group_IT_number 14
_symmetry_cell_setting monoclinic
_symmetry_Int_Tables_number 14
_symmetry_space_group_name_Hall '-P 2yn'
_symmetry_space_group_name_H-M 'P 1 21/n 1'
_cell_angle_alpha 90
_cell_angle_beta 92.022(3)
_cell_angle_gamma 90
_cell_formula_units_Z 2
_cell_length_a 4.9300(4)
_cell_length_b 19.793(1)
_cell_length_c 11.6871(7)
_cell_measurement_reflns_used 18062
_cell_measurement_temperature 296.1
_cell_measurement_theta_max 27.5
_cell_measurement_theta_min 1.7
_cell_volume 1139.71(13)
_computing_cell_refinement PROCESS-AUTO
_computing_data_collection PROCESS-AUTO
_computing_data_reduction CrystalStructure
_computing_publication_material 'CrystalStructure Ver. 2.00'
_computing_structure_refinement CRYSTALS
_computing_structure_solution SIR92
_diffrn_detector_area_resol_mean 10.00
_diffrn_measured_fraction_theta_full 0.9708
_diffrn_measured_fraction_theta_max 0.9708
_diffrn_measurement_device_type 'Rigaku RAXIS-RAPID'
_diffrn_measurement_method \w
_diffrn_radiation_type 'Mo K\a'
_diffrn_radiation_wavelength 0.7107
_diffrn_reflns_av_R_equivalents 0.037
_diffrn_reflns_limit_h_max 6
_diffrn_reflns_limit_h_min 0
_diffrn_reflns_limit_k_max 25
_diffrn_reflns_limit_k_min 0
_diffrn_reflns_limit_l_max 15
_diffrn_reflns_limit_l_min -15
_diffrn_reflns_number 2616
_diffrn_reflns_theta_full 27.48
_diffrn_reflns_theta_max 27.48
_exptl_absorpt_coefficient_mu 0.124
_exptl_absorpt_correction_T_max 0.982
_exptl_absorpt_correction_T_min 0.982
_exptl_absorpt_correction_type multi-scan
_exptl_absorpt_process_details
;
    Higashi, T. (1995). Program for Absorption Correction.
    Rigaku Corporation, Tokyo, Japan.
;
_exptl_crystal_colour yellow
_exptl_crystal_density_diffrn 1.528
_exptl_crystal_density_method 'not measured'
_exptl_crystal_description block
_exptl_crystal_size_max 0.40
_exptl_crystal_size_mid 0.15
_exptl_crystal_size_min 0.15
_refine_diff_density_max 0.56
_refine_diff_density_min -0.34
_refine_ls_extinction_method none
_refine_ls_goodness_of_fit_ref 1.155
_refine_ls_hydrogen_treatment refall
_refine_ls_number_parameters 183
_refine_ls_number_reflns 1458
_refine_ls_R_factor_gt 0.0590
_refine_ls_shift/su_max 0.0010
_refine_ls_structure_factor_coef Fsqd
_refine_ls_weighting_details
;
    Chebychev polynomial with 3 parameters (Carruthers & Watkin, 1979)
    4099.200    5686.140    1670.010
;
_refine_ls_weighting_scheme calc
_refine_ls_wR_factor_ref 0.0640
_reflns_number_gt 1458
_reflns_number_total 2615
_reflns_threshold_expression F^2^>2.0\s(F^2^)
_cod_data_source_file jp027219fsi20030227_112050.cif
_cod_data_source_block '_(4_4'-BPY)(2_5-DNP)2'
_cod_original_cell_volume 1139.7(1)
_cod_original_formula_sum 'C22 H16 N6 O10 '
_cod_database_code 1507217

loop_
_symmetry_equiv_pos_as_xyz
x,y,z
-x,-y,-z
-x+1/2,y+1/2,-z+1/2
x+1/2,-y+1/2,z+1/2

loop_
_atom_site_label
_atom_site_type_symbol
_atom_site_fract_x
_atom_site_fract_y
_atom_site_fract_z
_atom_site_U_iso_or_equiv
_atom_site_adp_type
_atom_site_occupancy
_atom_site_symmetry_multiplicity
_atom_site_calc_flag
O1 O 1.3855(5) 0.3167(1) 0.7104(2) 0.0755(8) Uani 1.00 1 d
O2 O 1.8043(5) 0.2357(1) 0.6636(2) 0.097(1) Uani 1.00 1 d
O3 O 1.837(1) 0.1712(2) 0.7994(3) 0.222(2) Uani 1.00 1 d
O4 O 1.6746(5) 0.4375(1) 1.1565(2) 0.102(1) Uani 1.00 1 d
O5 O 1.2982(5) 0.4552(1) 1.0617(2) 0.0885(9) Uani 1.00 1 d
N1 N 1.0067(4) 0.4029(1) 0.6462(2) 0.0554(7) Uani 1.00 1 d
N2 N 1.7894(7) 0.2235(2) 0.7662(3) 0.082(1) Uani 1.00 1 d
N3 N 1.5157(6) 0.4266(1) 1.0767(2) 0.0712(9) Uani 1.00 1 d
C1 C 0.9222(6) 0.3884(2) 0.5403(3) 0.068(1) Uani 1.00 1 d
C2 C 0.7272(6) 0.4250(1) 0.4808(2) 0.0613(9) Uani 1.00 1 d
C3 C 0.6061(5) 0.4796(1) 0.5308(2) 0.0438(7) Uani 1.00 1 d
C4 C 0.6931(6) 0.4944(2) 0.6413(2) 0.0635(9) Uani 1.00 1 d
C5 C 0.8909(6) 0.4547(2) 0.6948(2) 0.0635(9) Uani 1.00 1 d
C6 C 1.5158(6) 0.3226(1) 0.8119(2) 0.0526(8) Uani 1.00 1 d
C7 C 1.7175(6) 0.2773(1) 0.8438(2) 0.0552(8) Uani 1.00 1 d
C8 C 1.8524(6) 0.2803(2) 0.9492(3) 0.069(1) Uani 1.00 1 d
C9 C 1.7916(6) 0.3297(2) 1.0252(3) 0.069(1) Uani 1.00 1 d
C10 C 1.5895(6) 0.3742(1) 0.9942(2) 0.0540(8) Uani 1.00 1 d
C11 C 1.4494(6) 0.3717(1) 0.8910(2) 0.0535(8) Uani 1.00 1 d
H1 H 1.0026(6) 0.3510(2) 0.5035(3) 0.081(1) Uiso 1.00 1 c
H2 H 0.6733(6) 0.4126(1) 0.4048(2) 0.073(1) Uiso 1.00 1 c
H3 H 0.6165(6) 0.5316(2) 0.6802(2) 0.076(1) Uiso 1.00 1 c
H4 H 0.9468(6) 0.4655(2) 0.7712(2) 0.076(1) Uiso 1.00 1 c
H5 H 1.9861(6) 0.2473(2) 0.9687(3) 0.083(1) Uiso 1.00 1 c
H6 H 1.8879(6) 0.3341(2) 1.0967(3) 0.082(1) Uiso 1.00 1 c
H7 H 1.3098(6) 0.4036(1) 0.8740(2) 0.064(1) Uiso 1.00 1 c
H8 H 1.222(8) 0.355(2) 0.701(3) 0.15(2) Uiso 1.00 1 c

loop_
_atom_site_aniso_label
_atom_site_aniso_U_11
_atom_site_aniso_U_22
_atom_site_aniso_U_33
_atom_site_aniso_U_12
_atom_site_aniso_U_13
_atom_site_aniso_U_23
O1 0.084(2) 0.078(2) 0.063(1) 0.023(1) -0.025(1) -0.019(1)
O2 0.092(2) 0.110(2) 0.090(2) 0.018(2) -0.002(2) -0.029(2)
O3 0.462(8) 0.096(2) 0.108(3) 0.136(4) 0.012(3) 0.001(2)
O4 0.109(2) 0.134(3) 0.065(2) -0.027(2) 0.006(1) -0.036(2)
O5 0.099(2) 0.079(2) 0.089(2) 0.008(2) 0.024(1) -0.017(1)
N1 0.054(1) 0.059(2) 0.052(1) 0.002(1) -0.006(1) 0.004(1)
N2 0.107(2) 0.061(2) 0.078(2) 0.029(2) -0.008(2) -0.005(2)
N3 0.084(2) 0.075(2) 0.055(2) -0.017(2) 0.019(2) -0.010(1)
C1 0.078(2) 0.064(2) 0.061(2) 0.022(2) -0.008(2) -0.012(2)
C2 0.073(2) 0.060(2) 0.050(2) 0.013(2) -0.012(1) -0.010(1)
C3 0.045(1) 0.046(1) 0.041(1) -0.001(1) 0.001(1) 0.000(1)
C4 0.076(2) 0.066(2) 0.048(2) 0.017(2) -0.006(1) -0.011(1)
C5 0.071(2) 0.071(2) 0.047(2) 0.010(2) -0.009(1) -0.005(1)
C6 0.057(2) 0.047(2) 0.053(2) 0.002(1) -0.007(1) 0.001(1)
C7 0.061(2) 0.047(2) 0.057(2) 0.002(1) -0.001(1) -0.002(1)
C8 0.069(2) 0.073(2) 0.064(2) 0.015(2) -0.009(2) 0.011(2)
C9 0.071(2) 0.086(2) 0.048(2) 0.000(2) -0.008(1) 0.005(2)
C10 0.064(2) 0.052(2) 0.046(2) -0.006(1) 0.008(1) -0.001(1)
C11 0.058(2) 0.049(2) 0.053(2) 0.003(1) -0.002(1) 0.002(1)

loop_
_atom_type_symbol
_atom_type_description
_atom_type_scat_dispersion_real
_atom_type_scat_dispersion_imag
_atom_type_scat_source
C C 0.006 0.003
;
International Tables for Crystallography
(1992, Vol. C, Tables 4.2.6.8 and 6.1.1.4)
;
H H 0.000 0.000
;
International Tables for Crystallography
(1992, Vol. C, Table 6.1.1.4)
;
O O 0.017 0.010
;
International Tables for Crystallography
(1992, Vol. C, Tables 4.2.6.8 and 6.1.1.4)
;
N N 0.011 0.006
;
International Tables for Crystallography
(1992, Vol. C, Tables 4.2.6.8 and 6.1.1.4)
;

loop_
_geom_angle_atom_site_label_1
_geom_angle_atom_site_label_2
_geom_angle_atom_site_label_3
_geom_angle
_geom_angle_publ_flag
C6 O1 C7 30.45(15) yes
C6 O1 C11 29.42(15) yes
C7 O1 C11 59.85(11) yes
C6 O1 H8 110.5(21) no
C7 O1 H8 140.9(21) no
C11 O1 H8 81.1(21) no
O3 O2 N2 28.64(18) yes
O3 O2 C7 61.77(14) yes
N2 O2 C7 33.14(17) yes
O2 O3 N2 31.5(2) yes
O2 O3 C7 65.17(14) yes
N2 O3 C7 33.7(2) yes
O5 O4 N3 27.76(17) yes
O5 O4 C10 62.34(11) yes
N3 O4 C10 34.59(18) yes
O4 O5 N3 27.66(15) yes
O4 O5 C10 61.87(12) yes
N3 O5 C10 34.22(16) yes
C1 N1 C2 28.86(15) yes
C1 N1 C4 87.70(18) yes
C2 N1 C4 58.84(11) yes
C1 N1 C5 116.5(2) yes
C2 N1 C5 87.68(18) yes
C4 N1 C5 28.84(15) yes
C1 N1 H1 25.34(8) no
C2 N1 H1 54.20(12) no
C4 N1 H1 113.04(14) no
C5 N1 H1 141.9(2) no
C1 N1 H4 142.1(2) no
C2 N1 H4 113.27(15) no
C4 N1 H4 54.43(11) no
C5 N1 H4 25.59(8) no
H1 N1 H4 167.45(17) no
C1 N1 H8 116.4(15) no
C2 N1 H8 145.2(15) no
C4 N1 H8 155.8(15) no
C5 N1 H8 127.0(15) no
H1 N1 H8 91.1(15) no
H4 N1 H8 101.4(15) no
O2 N2 O3 119.9(4) yes
O2 N2 C7 119.3(3) yes
O3 N2 C7 120.7(3) yes
O4 N3 O5 124.6(3) yes
O4 N3 C10 117.4(3) yes
O5 N3 C10 118.0(3) yes
N1 C1 C2 123.4(3) yes
N1 C1 C3 93.59(19) yes
C2 C1 C3 29.83(15) yes
N1 C1 C5 31.58(14) yes
C2 C1 C5 91.8(2) yes
C3 C1 C5 62.01(12) yes
N1 C1 H1 118.04(17) no
C2 C1 H1 118.53(17) no
C3 C1 H1 148.36(9) no
C5 C1 H1 149.6(1) no
N1 C1 H2 147.3(2) no
C2 C1 H2 23.90(7) no
C3 C1 H2 53.72(12) no
C5 C1 H2 115.74(17) no
H1 C1 H2 94.64(12) no
N1 C2 C1 27.73(15) yes
N1 C2 C3 92.65(18) yes
C1 C2 C3 120.4(3) yes
N1 C2 C4 60.69(11) yes
C1 C2 C4 88.41(19) yes
C3 C2 C4 31.97(13) yes
N1 C2 H1 52.27(11) no
C1 C2 H1 24.55(8) no
C3 C2 H1 144.9(2) no
C4 C2 H1 112.96(16) no
N1 C2 H2 147.99(9) no
C1 C2 H2 120.26(17) no
C3 C2 H2 119.36(15) no
C4 C2 H2 151.3(1) no
H1 C2 H2 95.71(11) no
C1 C3 C2 29.79(14) yes
C1 C3 C4 86.34(18) yes
C2 C3 C4 116.1(2) yes
C1 C3 C5 56.06(11) yes
C2 C3 C5 85.85(18) yes
C4 C3 C5 30.28(16) yes
C1 C3 H2 54.01(11) no
C2 C3 H2 24.22(7) no
C4 C3 H2 140.4(2) no
C5 C3 H2 110.07(15) no
C1 C3 H3 110.36(14) no
C2 C3 H3 140.2(2) no
C4 C3 H3 24.02(7) no
C5 C3 H3 54.30(12) no
H2 C3 H3 164.37(17) no
N1 C4 C2 60.47(11) yes
N1 C4 C3 92.37(19) yes
C2 C4 C3 31.90(14) yes
N1 C4 C5 27.22(15) yes
C2 C4 C5 87.7(2) yes
C3 C4 C5 119.6(3) yes
N1 C4 H3 147.83(8) no
C2 C4 H3 151.7(1) no
C3 C4 H3 119.80(16) no
C5 C4 H3 120.61(18) no
N1 C4 H4 51.74(12) no
C2 C4 H4 112.21(18) no
C3 C4 H4 144.1(2) no
C5 C4 H4 24.52(7) no
H3 C4 H4 96.09(13) no
N1 C5 C1 31.89(14) yes
N1 C5 C3 93.81(19) yes
C1 C5 C3 61.93(12) yes
N1 C5 C4 123.9(3) yes
C1 C5 C4 92.1(2) yes
C3 C5 C4 30.13(15) yes
N1 C5 H3 147.6(2) no
C1 C5 H3 115.70(16) no
C3 C5 H3 53.77(11) no
C4 C5 H3 23.64(9) no
N1 C5 H4 117.78(16) no
C1 C5 H4 149.7(1) no
C3 C5 H4 148.4(1) no
C4 C5 H4 118.28(18) no
H3 C5 H4 94.64(11) no
O1 C6 C7 120.2(3) yes
O1 C6 C10 152.5(2) yes
C7 C6 C10 87.19(18) yes
O1 C6 C11 122.4(3) yes
C7 C6 C11 117.3(2) yes
C10 C6 C11 30.15(14) yes
O1 C6 H7 98.9(2) no
C7 C6 H7 140.9(2) no
C10 C6 H7 53.68(12) no
C11 C6 H7 23.53(7) no
O1 C6 H8 31.0(12) no
C7 C6 H8 151.1(12) no
C10 C6 H8 121.5(12) no
C11 C6 H8 91.4(12) no
H7 C6 H8 67.9(12) no
O1 C7 O2 70.22(12) yes
O1 C7 O3 109.78(17) yes
O2 C7 O3 53.05(13) yes
O1 C7 N2 90.48(18) yes
O2 C7 N2 27.53(15) yes
O3 C7 N2 25.53(16) yes
O1 C7 C6 29.33(14) yes
O2 C7 C6 98.02(19) yes
O3 C7 C6 137.5(2) yes
N2 C7 C6 119.8(3) yes
O1 C7 C8 151.5(2) yes
O2 C7 C8 136.8(2) yes
O3 C7 C8 97.1(2) yes
N2 C7 C8 118.0(3) yes
C6 C7 C8 122.2(3) yes
O1 C7 C9 121.87(15) yes
O2 C7 C9 159.91(16) yes
O3 C7 C9 125.49(18) yes
N2 C7 C9 147.6(2) yes
C6 C7 C9 92.5(2) yes
O1 C7 C11 60.74(11) yes
O2 C7 C11 128.00(15) yes
O3 C7 C11 161.0(2) yes
N2 C7 C11 151.2(2) yes
C6 C7 C11 31.43(14) yes
O1 C7 H5 175.30(19) no
O2 C7 H5 114.47(18) no
O3 C7 H5 73.88(18) no
N2 C7 H5 93.9(2) no
C6 C7 H5 146.3(2) no
C8 C7 C9 29.68(17) yes
C8 C7 C11 90.8(2) yes
C9 C7 C11 61.13(12) yes
C8 C7 H5 24.09(8) no
C9 C7 H5 53.77(14) no
C11 C7 H5 114.86(17) no
C7 C8 C9 120.2(3) yes
C7 C8 C10 88.9(2) yes
C9 C8 C10 31.28(16) yes
C7 C8 H5 119.55(19) no
C9 C8 H5 120.25(18) no
C10 C8 H5 151.5(1) no
C7 C8 H6 143.7(3) no
C9 C8 H6 23.51(8) no
C10 C8 H6 54.79(13) no
H5 C8 H6 96.79(12) no
C7 C9 C8 30.13(16) yes
C7 C9 C10 87.53(19) yes
C8 C9 C10 117.6(3) yes
C7 C9 H5 54.16(13) no
C8 C9 H5 24.04(9) no
C10 C9 H5 141.6(2) no
C7 C9 H6 151.7(1) no
C8 C9 H6 121.63(18) no
C10 C9 H6 120.72(17) no
H5 C9 H6 97.64(12) no
O4 C10 O5 55.78(11) yes
O4 C10 N3 27.99(15) yes
O5 C10 N3 27.80(14) yes
O4 C10 C6 172.02(17) yes
O5 C10 C6 121.79(15) yes
N3 C10 C6 148.9(2) yes
O4 C10 C8 122.16(16) yes
O5 C10 C8 170.24(17) yes
N3 C10 C8 149.4(2) yes
C6 C10 C8 61.67(12) yes
O4 C10 C9 91.3(2) yes
O5 C10 C9 144.2(2) yes
N3 C10 C9 118.3(3) yes
C6 C10 C9 92.7(2) yes
C8 C10 C9 31.07(16) yes
O4 C10 C11 144.9(2) yes
O5 C10 C11 91.5(2) yes
N3 C10 C11 118.3(3) yes
C6 C10 C11 30.61(15) yes
C8 C10 C11 92.3(2) yes
O4 C10 H6 67.56(15) no
O5 C10 H6 121.15(17) no
N3 C10 H6 94.6(2) no
C6 C10 H6 116.47(17) no
C8 C10 H6 54.84(13) no
O4 C10 H7 121.16(18) no
O5 C10 H7 67.68(14) no
N3 C10 H7 94.3(2) no
C6 C10 H7 54.66(12) no
C8 C10 H7 116.32(16) no
C9 C10 C11 123.3(3) yes
C9 C10 H6 23.77(7) no
C11 C10 H6 147.1(2) no
C9 C10 H7 147.4(2) no
C11 C10 H7 24.05(8) no
H6 C10 H7 171.1(2) no
O1 C11 C6 28.18(13) yes
O1 C11 C7 59.4(1) yes
C6 C11 C7 31.24(14) yes
O1 C11 C10 147.4(2) yes
C6 C11 C10 119.2(3) yes
C7 C11 C10 88.0(2) yes
O1 C11 H7 92.62(8) no
C6 C11 H7 120.79(16) no
C7 C11 H7 152.02(9) no
C10 C11 H7 119.97(18) no
N1 H1 C1 36.62(11) no
N1 H1 C2 73.53(15) no
C1 H1 C2 36.92(11) no
N1 H1 H2 97.73(16) no
C1 H1 H2 61.1(1) no
C2 H1 H2 24.20(4) no
C1 H2 C2 35.84(12) no
C1 H2 C3 72.26(14) no
C2 H2 C3 36.4(1) no
C1 H2 H1 24.24(4) no
C2 H2 H1 60.1(1) no
C3 H2 H1 96.51(15) no
C3 H3 C4 36.2(1) no
C3 H3 C5 71.93(15) no
C4 H3 C5 35.75(11) no
C3 H3 H4 96.04(16) no
C4 H3 H4 59.86(11) no
C5 H3 H4 24.11(4) no
N1 H4 C4 73.83(15) no
N1 H4 C5 36.63(11) no
C4 H4 C5 37.20(13) no
N1 H4 H3 97.88(15) no
C4 H4 H3 24.05(5) no
C5 H4 H3 61.25(11) no
C7 H5 C8 36.36(13) no
C7 H5 C9 72.07(16) no
C8 H5 C9 35.71(12) no
C7 H5 H6 95.78(17) no
C8 H5 H6 59.4(1) no
C9 H5 H6 23.74(5) no
C8 H6 C9 34.86(12) no
C8 H6 C10 70.37(16) no
C9 H6 C10 35.52(12) no
C8 H6 H5 23.79(5) no
C9 H6 H5 58.6(1) no
C10 H6 H5 94.14(16) no
C6 H7 C10 71.66(15) no
C6 H7 C11 35.7(1) no
C10 H7 C11 35.98(12) no
C6 H7 H8 55.3(11) no
C10 H7 H8 127.0(11) no
C11 H7 H8 91.0(11) no
O1 H8 N1 160.8(35) no
O1 H8 C6 38.5(14) no
N1 H8 C6 158.4(27) no
O1 H8 H7 95.2(25) no
N1 H8 H7 102.5(21) no
C6 H8 H7 56.8(10) no

loop_
_geom_bond_atom_site_label_1
_geom_bond_atom_site_label_2
_geom_bond_distance
_geom_bond_publ_flag
O1 C6 1.334(3) yes
O1 C7 2.354(3) yes
O1 C11 2.386(3) yes
O1 H8 1.11(4) no
O2 O3 2.039(4) yes
O2 N2 1.227(4) yes
O2 C7 2.315(4) yes
O3 N2 1.127(4) yes
O3 C7 2.247(4) yes
O4 O5 2.156(4) yes
O4 N3 1.215(3) yes
O4 C10 2.299(4) yes
O5 N3 1.219(3) yes
O5 C10 2.309(4) yes
N1 C1 1.324(3) yes
N1 C2 2.375(3) yes
N1 C4 2.380(4) yes
N1 C5 1.312(4) yes
N1 H1 1.959(4) no
N1 H4 1.946(4) no
N1 H8 1.55(4) no
N2 C7 1.452(4) yes
N3 C10 1.470(4) yes
C1 C2 1.373(4) yes
C1 C3 2.385(4) yes
C1 C5 2.242(4) yes
C1 H1 0.950 no
C1 H2 2.026(4) no
C2 C3 1.375(4) yes
C2 C4 2.336(4) yes
C2 H1 2.009(4) no
C2 H2 0.950 no
C3 C4 1.377(3) yes
C3 C5 2.387(4) yes
C3 H2 2.018(4) no
C3 H3 2.025(4) no
C4 C5 1.384(4) yes
C4 H3 0.950 no
C4 H4 2.016(4) no
C5 H3 2.039(4) no
C5 H4 0.94995(5) no
C6 C7 1.381(4) yes
C6 C10 2.378(4) yes
C6 C11 1.388(4) yes
C6 H7 2.044(4) no
C6 H8 2.01(4) no
C7 C8 1.380(4) yes
C7 C9 2.376(4) yes
C7 C11 2.365(4) yes
C7 H5 2.025(4) no
C8 C9 1.361(4) yes
C8 C10 2.336(4) yes
C8 H5 0.950 no
C8 H6 2.028(4) no
C9 C10 1.370(4) yes
C9 H5 2.015(4) no
C9 H6 0.950 no
C10 C11 1.369(4) yes
C10 H6 2.027(4) no
C10 H7 2.019(4) no
C11 H7 0.950 no
H1 H2 2.306(4) no
H3 H4 2.318(4) no
H5 H6 2.339(4) no
H7 H8 2.26(4) no

loop_
_geom_contact_atom_site_label_1
_geom_contact_atom_site_label_2
_geom_contact_site_symmetry_2
_geom_contact_distance
_geom_contact_publ_flag
O1 O2 1_455 3.312(4) yes
O1 O2 . 2.686(3) yes
O1 N1 . 2.619(3) yes
O1 N2 1_455 3.550(4) yes
O1 N2 . 2.776(4) yes
O1 C1 . 3.296(3) yes
O1 C6 . 1.334(3) yes
O1 C7 . 2.354(3) yes
O1 C11 . 2.386(3) yes
O1 H1 . 3.090(3) no
O1 H5 4_454 3.151(4) no
O1 H6 4_454 3.267(4) no
O1 H7 . 2.608(3) no
O1 H8 . 1.11(4) no
O2 O3 . 2.039(4) yes
O2 N1 1_655 3.464(4) yes
O2 N2 . 1.227(4) yes
O2 N3 4_554 3.538(4) yes
O2 C1 1_655 3.407(5) yes
O2 C6 . 2.856(4) yes
O2 C7 . 2.315(4) yes
O2 C8 . 3.452(4) yes
O2 C8 4_454 3.309(4) yes
O2 C9 4_454 3.224(4) yes
O2 C9 4_554 3.216(4) yes
O2 C10 4_554 3.291(4) yes
O2 H1 1_655 3.130(5) no
O2 H5 4_454 2.741(4) no
O2 H6 4_454 2.573(4) no
O2 H6 4_554 3.310(4) no
O2 H8 1_655 3.15(4) no
O3 O4 4_554 3.222(4) yes
O3 N2 . 1.127(4) yes
O3 N3 4_554 3.386(4) yes
O3 C2 4_655 3.396(5) yes
O3 C4 3_746 3.572(5) yes
O3 C6 . 3.396(4) yes
O3 C7 . 2.247(4) yes
O3 C8 . 2.780(5) yes
O3 H1 4_555 2.980(5) no
O3 H2 4_655 2.621(5) no
O3 H3 3_746 2.783(5) no
O3 H5 . 2.574(5) no
O3 H6 4_454 3.187(5) no
O4 O5 . 2.156(4) yes
O4 O5 1_655 3.323(4) yes
O4 O5 2_867 3.325(4) yes
O4 N3 . 1.215(3) yes
O4 C4 2_767 3.315(4) yes
O4 C5 2_867 3.450(4) yes
O4 C9 . 2.702(4) yes
O4 C10 . 2.299(4) yes
O4 C11 . 3.508(4) yes
O4 H2 1_656 2.945(4) no
O4 H3 2_767 2.505(4) no
O4 H4 2_867 2.788(4) no
O4 H6 . 2.416(4) no
O4 H7 2_867 3.167(4) no
O5 O5 2_867 3.064(5) yes
O5 N3 . 1.219(3) yes
O5 N3 2_867 3.006(4) yes
O5 C5 2_767 3.513(4) yes
O5 C9 1_455 3.537(4) yes
O5 C9 . 3.513(4) yes
O5 C10 . 2.309(4) yes
O5 C10 2_867 3.487(4) yes
O5 C11 . 2.715(4) yes
O5 H3 2_767 3.043(4) no
O5 H4 2_767 2.812(4) no
O5 H6 1_455 3.173(4) no
O5 H7 . 2.422(4) no
O5 H7 2_867 3.466(4) no
N1 C1 . 1.324(3) yes
N1 C2 . 2.375(3) yes
N1 C3 . 2.799(3) yes
N1 C4 . 2.380(4) yes
N1 C5 . 1.312(4) yes
N1 C6 1_455 3.530(4) yes
N1 C6 . 3.497(3) yes
N1 C11 . 3.590(3) yes
N1 H1 . 1.959(4) no
N1 H2 . 3.220(3) no
N1 H3 . 3.224(4) no
N1 H4 . 1.946(4) no
N1 H7 . 3.006(3) no
N1 H8 . 1.55(4) no
N2 C6 . 2.451(4) yes
N2 C7 . 1.452(4) yes
N2 C8 . 2.427(5) yes
N2 H1 4_555 3.484(5) no
N2 H5 . 2.570(4) no
N2 H6 4_454 2.977(4) no
N2 H8 1_655 3.46(4) no
N3 N3 2_867 3.414(6) yes
N3 C9 . 2.439(4) yes
N3 C10 . 1.470(4) yes
N3 C11 . 2.439(4) yes
N3 H3 2_767 3.053(4) no
N3 H6 . 2.597(5) no
N3 H7 . 2.585(4) no
N3 H7 2_867 3.512(4) no
C1 C2 . 1.373(4) yes
C1 C3 . 2.385(4) yes
C1 C4 . 2.677(4) yes
C1 C5 . 2.242(4) yes
C1 H1 . 0.950 no
C1 H2 . 2.026(4) no
C1 H4 . 3.099(4) no
C1 H5 4_354 3.523(5) no
C1 H8 . 2.45(4) no
C2 C3 . 1.375(4) yes
C2 C3 2_666 2.504(4) yes
C2 C4 . 2.336(4) yes
C2 C4 2_666 2.944(4) yes
C2 C5 . 2.667(4) yes
C2 H1 . 2.009(4) no
C2 H2 . 0.950 no
C2 H3 . 3.204(4) no
C2 H3 2_666 2.631(4) no
C3 C3 2_666 1.488(5) yes
C3 C4 . 1.377(3) yes
C3 C4 2_666 2.506(4) yes
C3 C5 . 2.387(4) yes
C3 H1 . 3.232(4) no
C3 H2 . 2.018(4) no
C3 H2 2_666 2.663(4) no
C3 H3 . 2.025(4) no
C3 H3 2_666 2.673(4) no
C3 H4 . 3.234(4) no
C4 C5 . 1.384(4) yes
C4 H2 . 3.202(4) no
C4 H2 2_666 2.623(4) no
C4 H3 . 0.950 no
C4 H4 . 2.016(4) no
C5 C6 1_455 3.508(4) yes
C5 H1 . 3.099(4) no
C5 H3 . 2.039(4) no
C5 H4 . 0.94995(5) no
C5 H7 . 3.061(4) no
C5 H8 . 2.56(4) no
C6 C7 . 1.381(4) yes
C6 C8 . 2.417(4) yes
C6 C9 . 2.801(4) yes
C6 C10 . 2.378(4) yes
C6 C11 . 1.388(4) yes
C6 H4 1_655 3.579(4) no
C6 H5 1_455 3.569(4) no
C6 H5 . 3.264(4) no
C6 H7 . 2.044(4) no
C6 H8 . 2.01(4) no
C7 C8 . 1.380(4) yes
C7 C9 . 2.376(4) yes
C7 C10 . 2.691(4) yes
C7 C11 . 2.365(4) yes
C7 H1 4_555 3.346(4) no
C7 H5 . 2.025(4) no
C7 H6 . 3.244(4) no
C7 H7 . 3.234(4) no
C7 H8 . 3.29(4) no
C7 H8 1_655 3.41(4) no
C8 C9 . 1.361(4) yes
C8 C10 . 2.336(4) yes
C8 C11 . 2.754(4) yes
C8 C11 1_655 3.541(4) yes
C8 H1 4_555 3.195(4) no
C8 H5 . 0.950 no
C8 H6 . 2.028(4) no
C8 H7 1_655 3.457(4) no
C9 C10 . 1.370(4) yes
C9 C11 . 2.411(4) yes
C9 H5 . 2.015(4) no
C9 H6 . 0.950 no
C9 H7 . 3.257(4) no
C9 H7 1_655 3.480(4) no
C10 C11 . 1.369(4) yes
C10 H5 . 3.203(4) no
C10 H6 . 2.027(4) no
C10 H7 . 2.019(4) no
C11 H4 . 3.361(4) no
C11 H4 1_655 3.414(4) no
C11 H5 1_455 3.500(4) no
C11 H6 . 3.262(4) no
C11 H7 . 0.950 no
C11 H8 . 2.47(4) no
H1 H2 . 2.306(4) no
H1 H5 4_354 3.219(5) no
H1 H5 4_454 3.115(4) no
H1 H8 . 2.52(4) no
H2 H3 2_666 2.038(4) no
H2 H5 4_354 3.387(5) no
H3 H4 . 2.318(4) no
H4 H7 . 2.448(4) no
H4 H8 . 2.72(4) no
H5 H6 . 2.339(4) no
H7 H8 . 2.26(4) no
